data_2235511
loop_
_publ_author_name
'Shafiq, Muhammad'
'Khan, Islam Ullah'
'Zia-ur-Rehman, Muhammad'
'Arshad, Muhammad Nadeem'
'Safder, Muhammad'
'Haider, Zeeshan'

_publ_section_title
;
 6-Bromo-4-(2-cyclohexylidenehydrazin-1-ylidene)-1-methyl-2,2-dioxo-3,4-dihydro-1<i>H</i>-2\l^6^,1-benzothiazine
;
_journal_coeditor_code IM2384
_journal_issue 7
_journal_name_full 'Acta Crystallographica Section E'
_journal_page_first o2088
_journal_page_last o2089
_journal_paper_doi 10.1107/S1600536812025123
_journal_volume 68
_journal_year 2012
_chemical_formula_iupac 'C15 H18 Br N3 O2 S'
_chemical_formula_moiety 'C15 H18 Br N3 O2 S'
_chemical_formula_sum 'C15 H18 Br N3 O2 S'
_chemical_formula_weight 384.29
_chemical_name_systematic
6-Bromo-4-(2-cyclohexylidenehydrazin-1-ylidene)-1-methyl-2,2-dioxo-3,4-dihydro-1<i>H</i>-2\l^6^,1-benzothiazine
_space_group_IT_number 2
_symmetry_cell_setting triclinic
_symmetry_space_group_name_Hall '-P 1'
_symmetry_space_group_name_H-M 'P -1'
_atom_sites_solution_hydrogens geom
_atom_sites_solution_primary direct
_atom_sites_solution_secondary difmap
_audit_creation_method SHELXL-97
_cell_angle_alpha 110.6250(10)
_cell_angle_beta 91.525(3)
_cell_angle_gamma 102.879(4)
_cell_formula_units_Z 4
_cell_length_a 9.9357(2)
_cell_length_b 11.2614(3)
_cell_length_c 15.8263(3)
_cell_measurement_reflns_used 8531
_cell_measurement_temperature 296(2)
_cell_measurement_theta_max 24.89
_cell_measurement_theta_min 2.63
_cell_volume 1604.85(7)
_computing_cell_refinement 'SAINT (Bruker, 2007)'
_computing_data_collection 'APEX2 (Bruker, 2007)'
_computing_data_reduction 'SAINT (Bruker, 2007)'
_computing_molecular_graphics 'PLATON (Spek, 2009)'
_computing_publication_material
;
WinGX (Farrugia, 1999) and PLATON (Spek, 2009)
;
_computing_structure_refinement 'SHELXL97 (Sheldrick, 2008)'
_computing_structure_solution 'SHELXS97 (Sheldrick, 2008)'
_diffrn_ambient_temperature 296(2)
_diffrn_measured_fraction_theta_full 0.997
_diffrn_measured_fraction_theta_max 0.991
_diffrn_measurement_device_type 'Bruker KAPPA APEXII CCD'
_diffrn_measurement_method '\f and \w scans'
_diffrn_radiation_monochromator graphite
_diffrn_radiation_source 'fine-focus sealed tube'
_diffrn_radiation_type MoK\a
_diffrn_radiation_wavelength 0.71073
_diffrn_reflns_av_R_equivalents 0.0833
_diffrn_reflns_av_sigmaI/netI 0.0790
_diffrn_reflns_limit_h_max 13
_diffrn_reflns_limit_h_min -13
_diffrn_reflns_limit_k_max 15
_diffrn_reflns_limit_k_min -14
_diffrn_reflns_limit_l_max 20
_diffrn_reflns_limit_l_min -21
_diffrn_reflns_number 28996
_diffrn_reflns_theta_full 26.00
_diffrn_reflns_theta_max 28.34
_diffrn_reflns_theta_min 2.52
_diffrn_standards_number 0
_exptl_absorpt_coefficient_mu 2.702
_exptl_absorpt_correction_T_max 0.7202
_exptl_absorpt_correction_T_min 0.5515
_exptl_absorpt_correction_type multi-scan
_exptl_absorpt_process_details '(SADABS; Bruker, 2007)'
_exptl_crystal_colour 'light yellow'
_exptl_crystal_density_diffrn 1.591
_exptl_crystal_density_method 'not measured'
_exptl_crystal_description block
_exptl_crystal_F_000 784
_exptl_crystal_size_max 0.25
_exptl_crystal_size_mid 0.21
_exptl_crystal_size_min 0.13
_refine_diff_density_max 0.642
_refine_diff_density_min -0.815
_refine_ls_extinction_method none
_refine_ls_goodness_of_fit_ref 0.896
_refine_ls_hydrogen_treatment constr
_refine_ls_matrix_type full
_refine_ls_number_parameters 399
_refine_ls_number_reflns 7939
_refine_ls_number_restraints 0
_refine_ls_restrained_S_all 0.896
_refine_ls_R_factor_all 0.0945
_refine_ls_R_factor_gt 0.0490
_refine_ls_shift/su_max 0.001
_refine_ls_shift/su_mean 0.000
_refine_ls_structure_factor_coef Fsqd
_refine_ls_weighting_details 'calc w=1/[\s^2^(Fo^2^)+(0.0673P)^2^+0.0000P] where P=(Fo^2^+2Fc^2^)/3'
_refine_ls_weighting_scheme calc
_refine_ls_wR_factor_gt 0.1131
_refine_ls_wR_factor_ref 0.1251
_reflns_number_gt 4380
_reflns_number_total 7939
_reflns_threshold_expression I>2\s(I)
_cod_data_source_file im2384.cif
_cod_data_source_block I
_cod_original_sg_symbol_H-M 'P -1  '
_cod_database_code 2235511
_cod_database_fobs_code 2235511

loop_
_symmetry_equiv_pos_as_xyz
'x, y, z'
'-x, -y, -z'

loop_
_atom_site_type_symbol
_atom_site_label
_atom_site_fract_x
_atom_site_fract_y
_atom_site_fract_z
_atom_site_U_iso_or_equiv
_atom_site_adp_type
_atom_site_calc_flag
_atom_site_refinement_flags
_atom_site_occupancy
_atom_site_symmetry_multiplicity
Br Br1 0.15281(3) 0.37923(4) 0.62774(3) 0.06860(15) Uani d . 1 1
Br Br2 0.91986(3) 0.07710(3) 0.13278(3) 0.06029(14) Uani d . 1 1
S S1 0.87214(8) 0.61054(8) 0.64609(6) 0.0502(2) Uani d . 1 1
S S2 0.35514(8) 0.29988(8) 0.04039(6) 0.0484(2) Uani d . 1 1
O O1 0.8657(2) 0.5997(2) 0.73305(15) 0.0632(6) Uani d . 1 1
O O2 0.9971(2) 0.6817(2) 0.62658(19) 0.0695(7) Uani d . 1 1
O O3 0.3870(2) 0.2295(2) -0.04815(15) 0.0605(6) Uani d . 1 1
O O4 0.2674(2) 0.3874(2) 0.04923(19) 0.0701(7) Uani d . 1 1
N N1 0.7451(3) 0.6722(3) 0.62437(18) 0.0496(7) Uani d . 1 1
N N2 0.6362(3) 0.2653(3) 0.55860(18) 0.0500(7) Uani d . 1 1
N N3 0.7411(3) 0.1977(3) 0.53974(19) 0.0553(7) Uani d . 1 1
N N4 0.4992(3) 0.3844(2) 0.1089(2) 0.0530(7) Uani d . 1 1
N N5 0.3694(3) 0.0088(3) 0.11621(19) 0.0500(7) Uani d . 1 1
N N6 0.2248(3) -0.0462(3) 0.1053(2) 0.0602(8) Uani d . 1 1
C C1 0.6078(3) 0.6025(3) 0.62716(19) 0.0390(7) Uani d . 1 1
C C2 0.5052(3) 0.6705(3) 0.6535(2) 0.0463(8) Uani d . 1 1
H H2 0.5286 0.7612 0.6714 0.056 Uiso calc R 1 1
C C3 0.3695(3) 0.6060(3) 0.6537(2) 0.0479(8) Uani d . 1 1
H H3 0.3018 0.6522 0.6710 0.058 Uiso calc R 1 1
C C4 0.3370(3) 0.4723(3) 0.6278(2) 0.0438(7) Uani d . 1 1
C C5 0.4364(3) 0.4031(3) 0.6025(2) 0.0424(7) Uani d . 1 1
H H5 0.4120 0.3126 0.5862 0.051 Uiso calc R 1 1
C C6 0.5730(3) 0.4666(3) 0.60093(18) 0.0365(7) Uani d . 1 1
C C7 0.6755(3) 0.3872(3) 0.57341(18) 0.0401(7) Uani d . 1 1
C C8 0.8190(3) 0.4518(3) 0.5629(2) 0.0483(8) Uani d . 1 1
H H8A 0.8209 0.4565 0.5029 0.058 Uiso calc R 1 1
H H8B 0.8826 0.4005 0.5690 0.058 Uiso calc R 1 1
C C9 0.7090(3) 0.0879(3) 0.4734(2) 0.0500(8) Uani d . 1 1
C C10 0.8150(4) 0.0082(4) 0.4558(3) 0.0683(10) Uani d . 1 1
H H10A 0.8998 0.0582 0.4962 0.082 Uiso calc R 1 1
H H10B 0.7803 -0.0707 0.4685 0.082 Uiso calc R 1 1
C C11 0.8463(4) -0.0284(4) 0.3592(3) 0.0821(13) Uani d . 1 1
H H11A 0.9064 -0.0882 0.3477 0.099 Uiso calc R 1 1
H H11B 0.8957 0.0496 0.3496 0.099 Uiso calc R 1 1
C C12 0.7159(5) -0.0924(4) 0.2927(3) 0.0837(13) Uani d . 1 1
H H12A 0.6692 -0.1738 0.2989 0.100 Uiso calc R 1 1
H H12B 0.7399 -0.1124 0.2311 0.100 Uiso calc R 1 1
C C13 0.6195(5) -0.0004(4) 0.3113(3) 0.0828(12) Uani d . 1 1
H H13A 0.6654 0.0797 0.3031 0.099 Uiso calc R 1 1
H H13B 0.5360 -0.0414 0.2684 0.099 Uiso calc R 1 1
C C14 0.5809(4) 0.0316(4) 0.4074(3) 0.0654(10) Uani d . 1 1
H H14A 0.5237 0.0939 0.4196 0.078 Uiso calc R 1 1
H H14B 0.5276 -0.0474 0.4140 0.078 Uiso calc R 1 1
C C15 0.7765(4) 0.8096(4) 0.6379(3) 0.0755(12) Uani d . 1 1
H H15A 0.7728 0.8600 0.7006 0.113 Uiso calc R 1 1
H H15B 0.7097 0.8245 0.6004 0.113 Uiso calc R 1 1
H H15C 0.8680 0.8356 0.6219 0.113 Uiso calc R 1 1
C C16 0.5950(3) 0.3106(3) 0.1156(2) 0.0401(7) Uani d . 1 1
C C17 0.7380(3) 0.3686(3) 0.1268(2) 0.0498(8) Uani d . 1 1
H H17 0.7686 0.4541 0.1290 0.060 Uiso calc R 1 1
C C18 0.8332(3) 0.3004(3) 0.1347(2) 0.0500(8) Uani d . 1 1
H H18 0.9280 0.3397 0.1434 0.060 Uiso calc R 1 1
C C19 0.7868(3) 0.1732(3) 0.1296(2) 0.0430(7) Uani d . 1 1
C C20 0.6479(3) 0.1149(3) 0.11944(18) 0.0388(7) Uani d . 1 1
H H20 0.6187 0.0288 0.1161 0.047 Uiso calc R 1 1
C C21 0.5492(3) 0.1845(3) 0.11393(18) 0.0367(7) Uani d . 1 1
C C22 0.4002(3) 0.1204(3) 0.10748(19) 0.0382(7) Uani d . 1 1
C C23 0.2919(3) 0.1877(3) 0.0914(2) 0.0475(8) Uani d . 1 1
H H23A 0.2612 0.2328 0.1490 0.057 Uiso calc R 1 1
H H23B 0.2121 0.1223 0.0529 0.057 Uiso calc R 1 1
C C24 0.1940(3) -0.1601(4) 0.1095(3) 0.0572(9) Uani d . 1 1
C C25 0.0414(4) -0.2278(4) 0.0967(3) 0.0832(14) Uani d . 1 1
H H25A -0.0134 -0.1680 0.0931 0.100 Uiso calc R 1 1
H H25B 0.0201 -0.3028 0.0399 0.100 Uiso calc R 1 1
C C26 0.0037(5) -0.2716(5) 0.1723(4) 0.1089(18) Uani d . 1 1
H H26A -0.0917 -0.3237 0.1587 0.131 Uiso calc R 1 1
H H26B 0.0096 -0.1956 0.2272 0.131 Uiso calc R 1 1
C C27 0.0976(5) -0.3516(5) 0.1886(4) 0.1043(17) Uani d . 1 1
H H27A 0.0738 -0.3734 0.2413 0.125 Uiso calc R 1 1
H H27B 0.0838 -0.4328 0.1365 0.125 Uiso calc R 1 1
C C28 0.2471(4) -0.2771(5) 0.2039(3) 0.0858(13) Uani d . 1 1
H H28A 0.2620 -0.1995 0.2588 0.103 Uiso calc R 1 1
H H28B 0.3056 -0.3312 0.2126 0.103 Uiso calc R 1 1
C C29 0.2878(4) -0.2377(4) 0.1263(3) 0.0639(10) Uani d . 1 1
H H29A 0.2817 -0.3150 0.0723 0.077 Uiso calc R 1 1
H H29B 0.3831 -0.1856 0.1397 0.077 Uiso calc R 1 1
C C30 0.5410(5) 0.5235(3) 0.1337(3) 0.0853(14) Uani d . 1 1
H H30A 0.5847 0.5634 0.1952 0.128 Uiso calc R 1 1
H H30B 0.4609 0.5560 0.1286 0.128 Uiso calc R 1 1
H H30C 0.6055 0.5445 0.0939 0.128 Uiso calc R 1 1

loop_
_atom_site_aniso_label
_atom_site_aniso_U_11
_atom_site_aniso_U_22
_atom_site_aniso_U_33
_atom_site_aniso_U_12
_atom_site_aniso_U_13
_atom_site_aniso_U_23
Br1 0.0334(2) 0.0842(3) 0.0951(3) 0.01748(19) 0.01696(18) 0.0388(2)
Br2 0.03317(19) 0.0630(2) 0.0787(3) 0.01020(16) -0.00475(16) 0.02066(19)
S1 0.0331(4) 0.0531(5) 0.0562(5) 0.0042(4) -0.0052(4) 0.0148(4)
S2 0.0372(4) 0.0466(5) 0.0631(5) 0.0076(4) -0.0008(4) 0.0244(4)
O1 0.0537(15) 0.0742(16) 0.0523(14) 0.0061(13) -0.0159(11) 0.0196(12)
O2 0.0376(14) 0.0679(16) 0.095(2) -0.0009(12) 0.0068(13) 0.0282(14)
O3 0.0568(15) 0.0702(15) 0.0562(14) 0.0085(12) -0.0007(11) 0.0302(12)
O4 0.0488(15) 0.0611(15) 0.109(2) 0.0164(12) -0.0021(14) 0.0413(15)
N1 0.0383(15) 0.0487(16) 0.0631(17) 0.0087(13) 0.0031(13) 0.0237(13)
N2 0.0390(15) 0.0467(16) 0.0614(17) 0.0168(13) 0.0036(13) 0.0128(13)
N3 0.0438(16) 0.0534(17) 0.0643(18) 0.0243(14) 0.0001(13) 0.0093(15)
N4 0.0394(16) 0.0354(15) 0.0760(19) 0.0021(12) -0.0052(14) 0.0161(13)
N5 0.0254(13) 0.0530(17) 0.0722(19) -0.0032(12) 0.0004(12) 0.0320(15)
N6 0.0285(15) 0.0593(19) 0.098(2) -0.0002(13) 0.0013(14) 0.0416(18)
C1 0.0361(17) 0.0449(18) 0.0365(16) 0.0088(14) -0.0001(12) 0.0166(13)
C2 0.050(2) 0.0460(18) 0.0438(17) 0.0181(16) 0.0061(15) 0.0143(14)
C3 0.0431(19) 0.059(2) 0.0473(18) 0.0260(17) 0.0089(14) 0.0182(16)
C4 0.0361(17) 0.057(2) 0.0405(16) 0.0123(15) 0.0063(13) 0.0201(15)
C5 0.0359(17) 0.0468(18) 0.0452(17) 0.0126(14) 0.0050(13) 0.0163(14)
C6 0.0322(16) 0.0442(17) 0.0320(14) 0.0127(13) 0.0006(12) 0.0111(13)
C7 0.0315(16) 0.051(2) 0.0338(15) 0.0125(14) -0.0008(12) 0.0095(14)
C8 0.0338(17) 0.0529(19) 0.0552(19) 0.0145(15) 0.0023(14) 0.0143(16)
C9 0.050(2) 0.053(2) 0.0495(19) 0.0191(17) 0.0053(15) 0.0184(17)
C10 0.067(3) 0.062(2) 0.077(3) 0.034(2) 0.002(2) 0.0162(19)
C11 0.072(3) 0.079(3) 0.096(3) 0.031(2) 0.028(3) 0.023(3)
C12 0.110(4) 0.079(3) 0.054(2) 0.024(3) 0.027(2) 0.013(2)
C13 0.081(3) 0.093(3) 0.060(3) 0.013(3) -0.009(2) 0.017(2)
C14 0.049(2) 0.069(2) 0.071(2) 0.0138(19) 0.0004(18) 0.0177(19)
C15 0.058(2) 0.063(3) 0.112(3) 0.008(2) 0.010(2) 0.044(2)
C16 0.0337(16) 0.0363(17) 0.0435(17) 0.0012(14) -0.0001(13) 0.0114(13)
C17 0.0394(18) 0.0411(18) 0.061(2) -0.0049(15) -0.0010(15) 0.0181(16)
C18 0.0311(17) 0.054(2) 0.054(2) -0.0029(15) -0.0071(14) 0.0152(16)
C19 0.0295(16) 0.0491(19) 0.0459(17) 0.0037(14) 0.0015(13) 0.0160(14)
C20 0.0325(16) 0.0373(16) 0.0390(16) 0.0012(13) 0.0010(12) 0.0098(13)
C21 0.0257(15) 0.0414(17) 0.0351(15) -0.0005(13) 0.0011(12) 0.0100(13)
C22 0.0294(15) 0.0422(18) 0.0399(16) 0.0022(13) 0.0032(12) 0.0156(13)
C23 0.0316(17) 0.0493(19) 0.062(2) 0.0033(14) 0.0055(15) 0.0249(16)
C24 0.0360(19) 0.061(2) 0.080(2) -0.0020(17) 0.0003(17) 0.042(2)
C25 0.038(2) 0.074(3) 0.145(4) -0.0092(19) 0.003(2) 0.063(3)
C26 0.067(3) 0.098(4) 0.181(5) 0.020(3) 0.065(3) 0.071(4)
C27 0.083(3) 0.110(4) 0.165(5) 0.033(3) 0.058(3) 0.097(4)
C28 0.075(3) 0.109(3) 0.109(4) 0.037(3) 0.030(3) 0.073(3)
C29 0.048(2) 0.070(2) 0.074(2) 0.0146(19) 0.0162(18) 0.027(2)
C30 0.091(3) 0.041(2) 0.110(3) 0.010(2) -0.036(3) 0.018(2)

loop_
_atom_type_symbol
_atom_type_description
_atom_type_scat_dispersion_real
_atom_type_scat_dispersion_imag
_atom_type_scat_source
C C 0.0033 0.0016 'International Tables Vol C Tables 4.2.6.8 and 6.1.1.4'
H H 0.0000 0.0000 'International Tables Vol C Tables 4.2.6.8 and 6.1.1.4'
N N 0.0061 0.0033 'International Tables Vol C Tables 4.2.6.8 and 6.1.1.4'
O O 0.0106 0.0060 'International Tables Vol C Tables 4.2.6.8 and 6.1.1.4'
S S 0.1246 0.1234 'International Tables Vol C Tables 4.2.6.8 and 6.1.1.4'
Br Br -0.2901 2.4595 'International Tables Vol C Tables 4.2.6.8 and 6.1.1.4'

loop_
_geom_angle_atom_site_label_1
_geom_angle_atom_site_label_2
_geom_angle_atom_site_label_3
_geom_angle
O2 S1 O1 119.64(16)
O2 S1 N1 107.23(15)
O1 S1 N1 110.06(14)
O2 S1 C8 110.50(16)
O1 S1 C8 107.92(15)
N1 S1 C8 99.65(15)
O4 S2 O3 118.78(15)
O4 S2 N4 107.06(15)
O3 S2 N4 110.31(14)
O4 S2 C23 110.93(15)
O3 S2 C23 108.25(15)
N4 S2 C23 99.86(15)
C1 N1 C15 121.1(3)
C1 N1 S1 116.1(2)
C15 N1 S1 118.5(2)
C7 N2 N3 115.1(3)
C9 N3 N2 115.5(3)
C16 N4 C30 121.9(3)
C16 N4 S2 115.3(2)
C30 N4 S2 119.6(2)
C22 N5 N6 113.0(3)
C24 N6 N5 113.2(3)
C6 C1 C2 119.3(3)
C6 C1 N1 121.0(3)
C2 C1 N1 119.6(3)
C3 C2 C1 121.4(3)
C3 C2 H2 119.3
C1 C2 H2 119.3
C4 C3 C2 118.6(3)
C4 C3 H3 120.7
C2 C3 H3 120.7
C3 C4 C5 121.2(3)
C3 C4 Br1 120.3(2)
C5 C4 Br1 118.6(2)
C4 C5 C6 120.9(3)
C4 C5 H5 119.6
C6 C5 H5 119.6
C5 C6 C1 118.6(3)
C5 C6 C7 118.5(3)
C1 C6 C7 122.9(3)
N2 C7 C6 117.9(3)
N2 C7 C8 122.9(3)
C6 C7 C8 119.2(3)
C7 C8 S1 110.1(2)
C7 C8 H8A 109.6
S1 C8 H8A 109.6
C7 C8 H8B 109.6
S1 C8 H8B 109.6
H8A C8 H8B 108.2
N3 C9 C14 127.6(3)
N3 C9 C10 116.9(3)
C14 C9 C10 115.4(3)
C11 C10 C9 110.9(3)
C11 C10 H10A 109.5
C9 C10 H10A 109.5
C11 C10 H10B 109.5
C9 C10 H10B 109.5
H10A C10 H10B 108.0
C10 C11 C12 112.1(3)
C10 C11 H11A 109.2
C12 C11 H11A 109.2
C10 C11 H11B 109.2
C12 C11 H11B 109.2
H11A C11 H11B 107.9
C11 C12 C13 109.6(3)
C11 C12 H12A 109.7
C13 C12 H12A 109.7
C11 C12 H12B 109.7
C13 C12 H12B 109.7
H12A C12 H12B 108.2
C14 C13 C12 110.3(3)
C14 C13 H13A 109.6
C12 C13 H13A 109.6
C14 C13 H13B 109.6
C12 C13 H13B 109.6
H13A C13 H13B 108.1
C9 C14 C13 109.9(3)
C9 C14 H14A 109.7
C13 C14 H14A 109.7
C9 C14 H14B 109.7
C13 C14 H14B 109.7
H14A C14 H14B 108.2
N1 C15 H15A 109.5
N1 C15 H15B 109.5
H15A C15 H15B 109.5
N1 C15 H15C 109.5
H15A C15 H15C 109.5
H15B C15 H15C 109.5
C21 C16 C17 119.9(3)
C21 C16 N4 120.9(3)
C17 C16 N4 119.2(3)
C18 C17 C16 120.6(3)
C18 C17 H17 119.7
C16 C17 H17 119.7
C17 C18 C19 119.2(3)
C17 C18 H18 120.4
C19 C18 H18 120.4
C20 C19 C18 121.3(3)
C20 C19 Br2 120.2(2)
C18 C19 Br2 118.5(2)
C19 C20 C21 120.3(3)
C19 C20 H20 119.9
C21 C20 H20 119.9
C16 C21 C20 118.7(3)
C16 C21 C22 122.6(3)
C20 C21 C22 118.7(3)
N5 C22 C21 117.5(3)
N5 C22 C23 123.1(3)
C21 C22 C23 119.5(3)
C22 C23 S2 112.2(2)
C22 C23 H23A 109.2
S2 C23 H23A 109.2
C22 C23 H23B 109.2
S2 C23 H23B 109.2
H23A C23 H23B 107.9
N6 C24 C29 129.2(3)
N6 C24 C25 116.9(3)
C29 C24 C25 114.0(3)
C26 C25 C24 111.2(4)
C26 C25 H25A 109.4
C24 C25 H25A 109.4
C26 C25 H25B 109.4
C24 C25 H25B 109.4
H25A C25 H25B 108.0
C25 C26 C27 111.9(3)
C25 C26 H26A 109.2
C27 C26 H26A 109.2
C25 C26 H26B 109.2
C27 C26 H26B 109.2
H26A C26 H26B 107.9
C28 C27 C26 110.7(4)
C28 C27 H27A 109.5
C26 C27 H27A 109.5
C28 C27 H27B 109.5
C26 C27 H27B 109.5
H27A C27 H27B 108.1
C29 C28 C27 111.8(4)
C29 C28 H28A 109.3
C27 C28 H28A 109.3
C29 C28 H28B 109.3
C27 C28 H28B 109.3
H28A C28 H28B 107.9
C28 C29 C24 109.7(3)
C28 C29 H29A 109.7
C24 C29 H29A 109.7
C28 C29 H29B 109.7
C24 C29 H29B 109.7
H29A C29 H29B 108.2
N4 C30 H30A 109.5
N4 C30 H30B 109.5
H30A C30 H30B 109.5
N4 C30 H30C 109.5
H30A C30 H30C 109.5
H30B C30 H30C 109.5

loop_
_geom_bond_atom_site_label_1
_geom_bond_atom_site_label_2
_geom_bond_distance
Br1 C4 1.895(3)
Br2 C19 1.896(3)
S1 O2 1.425(2)
S1 O1 1.426(2)
S1 N1 1.652(3)
S1 C8 1.758(3)
S2 O4 1.429(2)
S2 O3 1.430(2)
S2 N4 1.647(3)
S2 C23 1.742(3)
N1 C1 1.425(4)
N1 C15 1.444(4)
N2 C7 1.273(4)
N2 N3 1.403(3)
N3 C9 1.275(4)
N4 C16 1.420(4)
N4 C30 1.432(4)
N5 C22 1.283(4)
N5 N6 1.411(3)
N6 C24 1.276(4)
C1 C6 1.394(4)
C1 C2 1.395(4)
C2 C3 1.382(4)
C2 H2 0.9300
C3 C4 1.371(4)
C3 H3 0.9300
C4 C5 1.374(4)
C5 C6 1.392(4)
C5 H5 0.9300
C6 C7 1.477(4)
C7 C8 1.491(4)
C8 H8A 0.9700
C8 H8B 0.9700
C9 C14 1.488(5)
C9 C10 1.502(4)
C10 C11 1.498(5)
C10 H10A 0.9700
C10 H10B 0.9700
C11 C12 1.510(6)
C11 H11A 0.9700
C11 H11B 0.9700
C12 C13 1.523(6)
C12 H12A 0.9700
C12 H12B 0.9700
C13 C14 1.516(5)
C13 H13A 0.9700
C13 H13B 0.9700
C14 H14A 0.9700
C14 H14B 0.9700
C15 H15A 0.9600
C15 H15B 0.9600
C15 H15C 0.9600
C16 C21 1.382(4)
C16 C17 1.403(4)
C17 C18 1.374(4)
C17 H17 0.9300
C18 C19 1.376(4)
C18 H18 0.9300
C19 C20 1.368(4)
C20 C21 1.404(4)
C20 H20 0.9300
C21 C22 1.479(4)
C22 C23 1.510(4)
C23 H23A 0.9700
C23 H23B 0.9700
C24 C29 1.489(5)
C24 C25 1.510(5)
C25 C26 1.474(6)
C25 H25A 0.9700
C25 H25B 0.9700
C26 C27 1.509(6)
C26 H26A 0.9700
C26 H26B 0.9700
C27 C28 1.500(6)
C27 H27A 0.9700
C27 H27B 0.9700
C28 C29 1.483(5)
C28 H28A 0.9700
C28 H28B 0.9700
C29 H29A 0.9700
C29 H29B 0.9700
C30 H30A 0.9600
C30 H30B 0.9600
C30 H30C 0.9600

loop_
_geom_hbond_atom_site_label_D
_geom_hbond_atom_site_label_H
_geom_hbond_atom_site_label_A
_geom_hbond_site_symmetry_A
_geom_hbond_distance_DH
_geom_hbond_distance_HA
_geom_hbond_distance_DA
_geom_hbond_angle_DHA
C25 H25A Br2 1_455 0.97 2.84 3.752(4) 156.8
C8 H8A Br1 2_666 0.97 3.21 4.081(3) 151.0
C18 H18 O1 2_766 0.93 2.59 3.332(4) 136.9

loop_
_geom_torsion_atom_site_label_1
_geom_torsion_atom_site_label_2
_geom_torsion_atom_site_label_3
_geom_torsion_atom_site_label_4
_geom_torsion
O2 S1 N1 C1 171.4(2)
O1 S1 N1 C1 -57.0(3)
C8 S1 N1 C1 56.3(2)
O2 S1 N1 C15 -31.5(3)
O1 S1 N1 C15 100.1(3)
C8 S1 N1 C15 -146.7(3)
C7 N2 N3 C9 -135.3(3)
O4 S2 N4 C16 174.6(2)
O3 S2 N4 C16 -54.8(3)
C23 S2 N4 C16 59.0(3)
O4 S2 N4 C30 -24.9(4)
O3 S2 N4 C30 105.7(3)
C23 S2 N4 C30 -140.5(3)
C22 N5 N6 C24 176.7(3)
C15 N1 C1 C6 170.4(3)
S1 N1 C1 C6 -33.2(4)
C15 N1 C1 C2 -7.4(4)
S1 N1 C1 C2 149.0(2)
C6 C1 C2 C3 -0.4(4)
N1 C1 C2 C3 177.4(3)
C1 C2 C3 C4 0.5(4)
C2 C3 C4 C5 0.2(4)
C2 C3 C4 Br1 179.5(2)
C3 C4 C5 C6 -1.0(5)
Br1 C4 C5 C6 179.7(2)
C4 C5 C6 C1 1.1(4)
C4 C5 C6 C7 179.8(3)
C2 C1 C6 C5 -0.4(4)
N1 C1 C6 C5 -178.2(3)
C2 C1 C6 C7 -179.0(3)
N1 C1 C6 C7 3.1(4)
N3 N2 C7 C6 -175.2(2)
N3 N2 C7 C8 5.6(4)
C5 C6 C7 N2 -4.9(4)
C1 C6 C7 N2 173.8(3)
C5 C6 C7 C8 174.3(3)
C1 C6 C7 C8 -7.0(4)
N2 C7 C8 S1 -144.3(3)
C6 C7 C8 S1 36.6(3)
O2 S1 C8 C7 -169.1(2)
O1 S1 C8 C7 58.4(3)
N1 S1 C8 C7 -56.5(2)
N2 N3 C9 C14 8.1(5)
N2 N3 C9 C10 -175.5(3)
N3 C9 C10 C11 -126.4(4)
C14 C9 C10 C11 50.5(5)
C9 C10 C11 C12 -52.2(5)
C10 C11 C12 C13 57.8(5)
C11 C12 C13 C14 -59.5(5)
N3 C9 C14 C13 123.9(4)
C10 C9 C14 C13 -52.7(4)
C12 C13 C14 C9 56.2(5)
C30 N4 C16 C21 163.4(3)
S2 N4 C16 C21 -36.6(4)
C30 N4 C16 C17 -14.6(5)
S2 N4 C16 C17 145.4(3)
C21 C16 C17 C18 1.1(5)
N4 C16 C17 C18 179.2(3)
C16 C17 C18 C19 1.3(5)
C17 C18 C19 C20 -1.8(5)
C17 C18 C19 Br2 176.0(2)
C18 C19 C20 C21 0.0(4)
Br2 C19 C20 C21 -177.8(2)
C17 C16 C21 C20 -2.9(4)
N4 C16 C21 C20 179.1(3)
C17 C16 C21 C22 176.5(3)
N4 C16 C21 C22 -1.5(4)
C19 C20 C21 C16 2.4(4)
C19 C20 C21 C22 -177.0(2)
N6 N5 C22 C21 -177.6(2)
N6 N5 C22 C23 2.6(4)
C16 C21 C22 N5 -172.7(3)
C20 C21 C22 N5 6.7(4)
C16 C21 C22 C23 7.1(4)
C20 C21 C22 C23 -173.5(3)
N5 C22 C23 S2 -157.0(3)
C21 C22 C23 S2 23.1(3)
O4 S2 C23 C22 -163.5(2)
O3 S2 C23 C22 64.5(3)
N4 S2 C23 C22 -50.9(3)
N5 N6 C24 C29 1.8(5)
N5 N6 C24 C25 -178.8(3)
N6 C24 C25 C26 -127.0(4)
C29 C24 C25 C26 52.5(5)
C24 C25 C26 C27 -52.1(6)
C25 C26 C27 C28 55.2(6)
C26 C27 C28 C29 -57.4(6)
C27 C28 C29 C24 56.2(5)
N6 C24 C29 C28 125.5(4)
C25 C24 C29 C28 -53.9(5)

loop_
_cod_related_entry_id
_cod_related_entry_database
_cod_related_entry_code
1 ChemSpider 30657883
